data_7701025
loop_
_publ_author_name
'Kumar, Amit'
'Daw, Prosenjit'
'Espinosa-Jalapa, Noel Angel'
'Leitus, Gregory'
'Shimon, Linda J. W.'
'Ben-David, Yehoshoa'
'Milstein, David'

_publ_section_title
;
 CO<sub>2</sub> activation by manganese pincer complexes through different
 modes of metal-ligand cooperation.
;
_journal_issue 39
_journal_name_full 'Dalton transactions (Cambridge, England : 2003)'
_journal_page_first 14580
_journal_page_last 14584
_journal_paper_doi 10.1039/c9dt03088c
_journal_volume 48
_journal_year 2019
_chemical_formula_moiety 'C22 H36 Mn N2 O4 P'
_chemical_formula_sum 'C22 H36 Mn N2 O4 P'
_chemical_formula_weight 478.44
_space_group_crystal_system monoclinic
_space_group_IT_number 14
_space_group_name_Hall '-P 2yn'
_space_group_name_H-M_alt 'P 1 21/n 1'
_symmetry_space_group_name_Hall '-P 2yn'
_symmetry_space_group_name_H-M 'P 1 21/n 1'
_atom_sites_solution_hydrogens mixed
_audit_creation_method SHELXL-2014/7
_audit_update_record
;
2019-08-27 deposited with the CCDC.    2019-09-04 downloaded from the CCDC.
;
_cell_angle_alpha 90
_cell_angle_beta 102.34(3)
_cell_angle_gamma 90
_cell_formula_units_Z 4
_cell_length_a 12.713(3)
_cell_length_b 14.096(3)
_cell_length_c 13.603(3)
_cell_measurement_reflns_used 61998
_cell_measurement_temperature 100(2)
_cell_measurement_theta_max 26.8074
_cell_measurement_theta_min 2.1876
_cell_volume 2381.4(10)
_computing_cell_refinement 'Software Bruker KappaApex CCD'
_computing_data_collection 'Software Bruker KappaApex CCD'
_computing_data_reduction 'Software Bruker KappaApex CCD'
_computing_molecular_graphics 'Mercury 3.7''
_computing_publication_material 'SHELXL-2016/4 (Sheldrick, 2016)'
_computing_structure_refinement 'SHELXL-2014/7 (Sheldrick, 2014)'
_computing_structure_solution SHELXT
_diffrn_ambient_temperature 100(2)
_diffrn_measured_fraction_theta_full 0.997
_diffrn_measured_fraction_theta_max 0.992
_diffrn_measurement_device_type 'Bruker KappaApex CCD'
_diffrn_measurement_method 'phi and omega scans'
_diffrn_radiation_type MoK\a
_diffrn_radiation_wavelength 0.71073
_diffrn_reflns_av_R_equivalents 0.0538
_diffrn_reflns_av_unetI/netI 0.0278
_diffrn_reflns_Laue_measured_fraction_full 0.997
_diffrn_reflns_Laue_measured_fraction_max 0.992
_diffrn_reflns_limit_h_max 16
_diffrn_reflns_limit_h_min -16
_diffrn_reflns_limit_k_max 18
_diffrn_reflns_limit_k_min -18
_diffrn_reflns_limit_l_max 17
_diffrn_reflns_limit_l_min -17
_diffrn_reflns_number 60055
_diffrn_reflns_point_group_measured_fraction_full 0.997
_diffrn_reflns_point_group_measured_fraction_max 0.992
_diffrn_reflns_theta_full 26.000
_diffrn_reflns_theta_max 27.170
_diffrn_reflns_theta_min 3.272
_exptl_absorpt_coefficient_mu 0.651
_exptl_absorpt_correction_T_max 0.997
_exptl_absorpt_correction_T_min 0.889
_exptl_absorpt_correction_type multi-scan
_exptl_absorpt_process_details 'Bruker KappaApex2'
_exptl_crystal_colour yellow
_exptl_crystal_density_diffrn 1.335
_exptl_crystal_description prism
_exptl_crystal_F_000 1016
_exptl_crystal_size_max 0.080
_exptl_crystal_size_mid 0.080
_exptl_crystal_size_min 0.030
_refine_diff_density_max 0.368
_refine_diff_density_min -0.352
_refine_diff_density_rms 0.054
_refine_ls_extinction_method none
_refine_ls_goodness_of_fit_ref 1.025
_refine_ls_hydrogen_treatment mixed
_refine_ls_matrix_type full
_refine_ls_number_parameters 283
_refine_ls_number_reflns 5257
_refine_ls_number_restraints 0
_refine_ls_restrained_S_all 1.025
_refine_ls_R_factor_all 0.0415
_refine_ls_R_factor_gt 0.0294
_refine_ls_shift/su_max 0.002
_refine_ls_shift/su_mean 0.000
_refine_ls_structure_factor_coef Fsqd
_refine_ls_weighting_details 'w=1/[\s^2^(Fo^2^)+(0.0357P)^2^+0.9343P] where P=(Fo^2^+2Fc^2^)/3'
_refine_ls_weighting_scheme calc
_refine_ls_wR_factor_gt 0.0681
_refine_ls_wR_factor_ref 0.0725
_reflns_Friedel_coverage 0.000
_reflns_number_gt 4333
_reflns_number_total 5257
_reflns_threshold_expression 'I > 2\s(I)'
_cod_data_source_file c9dt03088c2.cif
_cod_data_source_block Complex_5'
_cod_depositor_comments 'Adding full bibliography for 7701025--7701028.cif.'
_cod_original_cell_volume 2381.3(9)
_cod_database_code 7701025
_shelx_shelxl_version_number 2014/7
_shelx_space_group_comment
;
The symmetry employed for this shelxl refinement is uniquely defined
by the following loop, which should always be used as a source of
symmetry information in preference to the above space-group names.
They are only intended as comments.
;
_shelx_estimated_absorpt_t_min 0.956
_shelx_estimated_absorpt_t_max 0.992

loop_
_space_group_symop_operation_xyz
'x, y, z'
'-x+1/2, y+1/2, -z+1/2'
'-x, -y, -z'
'x-1/2, -y-1/2, z-1/2'

loop_
_atom_site_label
_atom_site_type_symbol
_atom_site_fract_x
_atom_site_fract_y
_atom_site_fract_z
_atom_site_U_iso_or_equiv
_atom_site_adp_type
_atom_site_occupancy
_atom_site_site_symmetry_order
_atom_site_calc_flag
_atom_site_refinement_flags_posn
_atom_site_refinement_flags_adp
Mn1 Mn 0.37589(2) 0.75050(2) 0.56641(2) 0.00904(7) Uani 1 1 d . .
P1 P 0.19622(3) 0.73422(3) 0.57179(3) 0.00989(9) Uani 1 1 d . .
O1 O 0.32590(10) 0.90250(8) 0.41626(9) 0.0216(3) Uani 1 1 d . .
O2 O 0.42881(9) 0.89951(8) 0.72067(9) 0.0231(3) Uani 1 1 d . .
O3 O 0.42252(8) 0.63575(7) 0.65573(8) 0.0123(2) Uani 1 1 d . .
O4 O 0.50705(10) 0.57876(8) 0.80494(8) 0.0220(3) Uani 1 1 d . .
N1 N 0.33061(10) 0.66095(8) 0.44775(9) 0.0103(3) Uani 1 1 d . .
N2 N 0.53504(10) 0.72379(9) 0.52666(10) 0.0126(3) Uani 1 1 d . .
C1 C 0.14496(12) 0.70842(11) 0.43633(11) 0.0136(3) Uani 1 1 d . .
H1A H 0.0770 0.6719 0.4272 0.016 Uiso 1 1 calc R U
H1B H 0.1298 0.7686 0.3984 0.016 Uiso 1 1 calc R U
C2 C 0.22753(13) 0.65212(10) 0.39680(11) 0.0126(3) Uani 1 1 d . .
C3 C 0.20163(14) 0.59419(11) 0.31205(12) 0.0170(3) Uani 1 1 d . .
H3 H 0.1287 0.5861 0.2781 0.020 Uiso 1 1 calc R U
C4 C 0.28344(14) 0.54854(11) 0.27776(12) 0.0195(4) Uani 1 1 d . .
H4 H 0.2670 0.5092 0.2198 0.023 Uiso 1 1 calc R U
C5 C 0.38938(14) 0.56052(11) 0.32843(12) 0.0166(3) Uani 1 1 d . .
H5 H 0.4465 0.5313 0.3047 0.020 Uiso 1 1 calc R U
C6 C 0.41020(13) 0.61607(10) 0.41455(11) 0.0124(3) Uani 1 1 d . .
C7 C 0.52001(12) 0.62717(10) 0.48032(12) 0.0131(3) Uani 1 1 d . .
H7A H 0.5305 0.5787 0.5342 0.016 Uiso 1 1 calc R U
H7B H 0.5750 0.6165 0.4398 0.016 Uiso 1 1 calc R U
C8 C 0.15281(13) 0.62382(11) 0.63393(12) 0.0148(3) Uani 1 1 d . .
C9 C 0.19365(13) 0.53632(11) 0.58545(12) 0.0166(3) Uani 1 1 d . .
H9A H 0.1792 0.4789 0.6211 0.025 Uiso 1 1 calc R U
H9B H 0.2713 0.5423 0.5898 0.025 Uiso 1 1 calc R U
H9C H 0.1564 0.5321 0.5146 0.025 Uiso 1 1 calc R U
C10 C 0.03016(13) 0.61338(12) 0.62076(14) 0.0234(4) Uani 1 1 d . .
H10A H -0.0044 0.6211 0.5496 0.035 Uiso 1 1 calc R U
H10B H 0.0033 0.6620 0.6606 0.035 Uiso 1 1 calc R U
H10C H 0.0134 0.5503 0.6437 0.035 Uiso 1 1 calc R U
C11 C 0.20327(14) 0.62171(12) 0.74740(12) 0.0180(3) Uani 1 1 d . .
H11A H 0.1826 0.6791 0.7792 0.027 Uiso 1 1 calc R U
H11B H 0.2819 0.6190 0.7574 0.027 Uiso 1 1 calc R U
H11C H 0.1775 0.5657 0.7778 0.027 Uiso 1 1 calc R U
C12 C 0.11429(13) 0.83988(11) 0.59817(12) 0.0143(3) Uani 1 1 d . .
C13 C 0.15871(13) 0.93030(11) 0.55849(12) 0.0161(3) Uani 1 1 d . .
H13A H 0.1510 0.9254 0.4854 0.024 Uiso 1 1 calc R U
H13B H 0.2350 0.9376 0.5905 0.024 Uiso 1 1 calc R U
H13C H 0.1184 0.9855 0.5742 0.024 Uiso 1 1 calc R U
C14 C -0.00553(13) 0.83498(12) 0.54730(14) 0.0210(4) Uani 1 1 d . .
H14A H -0.0424 0.8914 0.5652 0.031 Uiso 1 1 calc R U
H14B H -0.0375 0.7780 0.5701 0.031 Uiso 1 1 calc R U
H14C H -0.0132 0.8325 0.4741 0.031 Uiso 1 1 calc R U
C15 C 0.12743(14) 0.85105(12) 0.71252(12) 0.0208(4) Uani 1 1 d . .
H15A H 0.1000 0.9132 0.7273 0.031 Uiso 1 1 calc R U
H15B H 0.2038 0.8461 0.7451 0.031 Uiso 1 1 calc R U
H15C H 0.0869 0.8010 0.7380 0.031 Uiso 1 1 calc R U
C16 C 0.55963(14) 0.79037(11) 0.44905(13) 0.0179(3) Uani 1 1 d . .
H16A H 0.4959 0.7944 0.3928 0.021 Uiso 1 1 calc R U
H16B H 0.6198 0.7639 0.4219 0.021 Uiso 1 1 calc R U
C17 C 0.58973(15) 0.89002(12) 0.48837(14) 0.0244(4) Uani 1 1 d . .
H17A H 0.5409 0.9102 0.5312 0.037 Uiso 1 1 calc R U
H17B H 0.5837 0.9339 0.4315 0.037 Uiso 1 1 calc R U
H17C H 0.6639 0.8901 0.5277 0.037 Uiso 1 1 calc R U
C18 C 0.62684(13) 0.72061(12) 0.61614(13) 0.0190(3) Uani 1 1 d . .
H18A H 0.6092 0.6738 0.6644 0.023 Uiso 1 1 calc R U
H18B H 0.6324 0.7835 0.6493 0.023 Uiso 1 1 calc R U
C19 C 0.73734(14) 0.69532(14) 0.59584(15) 0.0274(4) Uani 1 1 d . .
H19A H 0.7337 0.6330 0.5633 0.041 Uiso 1 1 calc R U
H19B H 0.7906 0.6935 0.6596 0.041 Uiso 1 1 calc R U
H19C H 0.7585 0.7432 0.5516 0.041 Uiso 1 1 calc R U
C20 C 0.34414(12) 0.84419(11) 0.47822(12) 0.0137(3) Uani 1 1 d . .
C21 C 0.41010(12) 0.83742(11) 0.66246(12) 0.0144(3) Uani 1 1 d . .
C22 C 0.46080(13) 0.64140(12) 0.74992(12) 0.0153(3) Uani 1 1 d . .
H22 H 0.4524(16) 0.7063(14) 0.7819(14) 0.026(5) Uiso 1 1 d . .

loop_
_atom_site_aniso_label
_atom_site_aniso_U_11
_atom_site_aniso_U_22
_atom_site_aniso_U_33
_atom_site_aniso_U_23
_atom_site_aniso_U_13
_atom_site_aniso_U_12
Mn1 0.00907(12) 0.00827(11) 0.00989(12) -0.00138(8) 0.00230(8) -0.00008(8)
P1 0.00931(19) 0.00966(18) 0.01065(18) 0.00138(14) 0.00202(14) 0.00082(14)
O1 0.0259(7) 0.0191(6) 0.0208(6) 0.0090(5) 0.0070(5) 0.0026(5)
O2 0.0206(6) 0.0194(6) 0.0270(7) -0.0130(5) 0.0002(5) 0.0005(5)
O3 0.0110(5) 0.0127(5) 0.0128(5) -0.0008(4) 0.0019(4) 0.0006(4)
O4 0.0267(7) 0.0243(6) 0.0140(6) 0.0023(5) 0.0021(5) 0.0094(5)
N1 0.0131(6) 0.0089(6) 0.0091(6) 0.0008(5) 0.0028(5) 0.0002(5)
N2 0.0127(6) 0.0111(6) 0.0150(6) -0.0021(5) 0.0053(5) -0.0014(5)
C1 0.0124(8) 0.0140(7) 0.0127(7) 0.0010(6) -0.0010(6) -0.0006(6)
C2 0.0155(8) 0.0112(7) 0.0104(7) 0.0031(6) 0.0011(6) -0.0012(6)
C3 0.0200(8) 0.0157(8) 0.0127(8) 0.0007(6) -0.0020(6) -0.0027(6)
C4 0.0318(10) 0.0143(8) 0.0111(8) -0.0033(6) 0.0015(7) -0.0020(7)
C5 0.0252(9) 0.0120(7) 0.0143(8) -0.0010(6) 0.0084(7) 0.0007(6)
C6 0.0177(8) 0.0098(7) 0.0105(7) 0.0014(6) 0.0050(6) 0.0003(6)
C7 0.0144(8) 0.0107(7) 0.0163(8) -0.0021(6) 0.0078(6) 0.0026(6)
C8 0.0140(8) 0.0125(7) 0.0179(8) 0.0052(6) 0.0036(6) -0.0011(6)
C9 0.0189(8) 0.0102(7) 0.0201(8) 0.0029(6) 0.0032(7) -0.0019(6)
C10 0.0152(9) 0.0223(9) 0.0334(10) 0.0099(7) 0.0064(7) -0.0022(7)
C11 0.0212(9) 0.0183(8) 0.0162(8) 0.0051(6) 0.0078(7) 0.0024(7)
C12 0.0140(8) 0.0132(7) 0.0166(8) 0.0017(6) 0.0053(6) 0.0047(6)
C13 0.0176(8) 0.0119(7) 0.0191(8) 0.0016(6) 0.0051(7) 0.0043(6)
C14 0.0128(8) 0.0205(8) 0.0302(10) 0.0071(7) 0.0057(7) 0.0052(7)
C15 0.0266(9) 0.0201(8) 0.0177(8) 0.0016(7) 0.0091(7) 0.0080(7)
C16 0.0216(9) 0.0142(8) 0.0222(9) -0.0011(6) 0.0142(7) -0.0016(7)
C17 0.0260(10) 0.0156(8) 0.0363(11) -0.0023(7) 0.0173(8) -0.0058(7)
C18 0.0113(8) 0.0224(8) 0.0232(9) -0.0056(7) 0.0033(7) -0.0019(6)
C19 0.0115(8) 0.0346(10) 0.0365(11) -0.0034(8) 0.0058(8) -0.0012(7)
C20 0.0140(8) 0.0130(7) 0.0157(8) -0.0035(6) 0.0064(6) 0.0006(6)
C21 0.0100(7) 0.0157(7) 0.0174(8) -0.0002(6) 0.0026(6) 0.0017(6)
C22 0.0131(8) 0.0189(8) 0.0139(8) 0.0006(6) 0.0028(6) 0.0014(6)

loop_
_atom_type_symbol
_atom_type_description
_atom_type_scat_dispersion_real
_atom_type_scat_dispersion_imag
_atom_type_scat_source
C C 0.0033 0.0016 'International Tables Vol C Tables 4.2.6.8 and 6.1.1.4'
H H 0.0000 0.0000 'International Tables Vol C Tables 4.2.6.8 and 6.1.1.4'
N N 0.0061 0.0033 'International Tables Vol C Tables 4.2.6.8 and 6.1.1.4'
O O 0.0106 0.0060 'International Tables Vol C Tables 4.2.6.8 and 6.1.1.4'
P P 0.1023 0.0942 'International Tables Vol C Tables 4.2.6.8 and 6.1.1.4'
Mn Mn 0.3368 0.7283 'International Tables Vol C Tables 4.2.6.8 and 6.1.1.4'

loop_
_geom_angle_atom_site_label_1
_geom_angle_atom_site_label_2
_geom_angle_atom_site_label_3
_geom_angle
C20 Mn1 C21 88.19(7)
C20 Mn1 N1 86.58(6)
C21 Mn1 N1 174.66(6)
C20 Mn1 O3 172.96(6)
C21 Mn1 O3 96.60(6)
N1 Mn1 O3 88.71(5)
C20 Mn1 N2 92.80(6)
C21 Mn1 N2 101.66(6)
N1 Mn1 N2 79.67(5)
O3 Mn1 N2 81.21(5)
C20 Mn1 P1 90.68(6)
C21 Mn1 P1 97.67(6)
N1 Mn1 P1 81.35(4)
O3 Mn1 P1 93.78(4)
N2 Mn1 P1 160.45(4)
C1 P1 C12 104.57(7)
C1 P1 C8 101.93(7)
C12 P1 C8 109.54(7)
C1 P1 Mn1 97.34(6)
C12 P1 Mn1 120.97(5)
C8 P1 Mn1 118.44(5)
C22 O3 Mn1 123.50(10)
C6 N1 C2 119.95(13)
C6 N1 Mn1 116.82(10)
C2 N1 Mn1 122.93(10)
C16 N2 C7 107.52(12)
C16 N2 C18 110.42(13)
C7 N2 C18 108.83(12)
C16 N2 Mn1 113.70(10)
C7 N2 Mn1 102.39(9)
C18 N2 Mn1 113.41(10)
C2 C1 P1 109.56(10)
C2 C1 H1A 109.8
P1 C1 H1A 109.8
C2 C1 H1B 109.8
P1 C1 H1B 109.8
H1A C1 H1B 108.2
N1 C2 C3 120.68(15)
N1 C2 C1 116.26(13)
C3 C2 C1 123.05(14)
C4 C3 C2 119.26(15)
C4 C3 H3 120.4
C2 C3 H3 120.4
C3 C4 C5 119.70(15)
C3 C4 H4 120.1
C5 C4 H4 120.1
C4 C5 C6 118.60(15)
C4 C5 H5 120.7
C6 C5 H5 120.7
N1 C6 C5 121.72(15)
N1 C6 C7 114.90(13)
C5 C6 C7 123.31(14)
N2 C7 C6 111.47(12)
N2 C7 H7A 109.3
C6 C7 H7A 109.3
N2 C7 H7B 109.3
C6 C7 H7B 109.3
H7A C7 H7B 108.0
C10 C8 C9 107.44(13)
C10 C8 C11 108.03(14)
C9 C8 C11 107.91(13)
C10 C8 P1 114.11(11)
C9 C8 P1 107.92(11)
C11 C8 P1 111.21(11)
C8 C9 H9A 109.5
C8 C9 H9B 109.5
H9A C9 H9B 109.5
C8 C9 H9C 109.5
H9A C9 H9C 109.5
H9B C9 H9C 109.5
C8 C10 H10A 109.5
C8 C10 H10B 109.5
H10A C10 H10B 109.5
C8 C10 H10C 109.5
H10A C10 H10C 109.5
H10B C10 H10C 109.5
C8 C11 H11A 109.5
C8 C11 H11B 109.5
H11A C11 H11B 109.5
C8 C11 H11C 109.5
H11A C11 H11C 109.5
H11B C11 H11C 109.5
C14 C12 C15 110.11(14)
C14 C12 C13 106.42(13)
C15 C12 C13 107.56(13)
C14 C12 P1 114.34(11)
C15 C12 P1 109.09(11)
C13 C12 P1 109.09(10)
C12 C13 H13A 109.5
C12 C13 H13B 109.5
H13A C13 H13B 109.5
C12 C13 H13C 109.5
H13A C13 H13C 109.5
H13B C13 H13C 109.5
C12 C14 H14A 109.5
C12 C14 H14B 109.5
H14A C14 H14B 109.5
C12 C14 H14C 109.5
H14A C14 H14C 109.5
H14B C14 H14C 109.5
C12 C15 H15A 109.5
C12 C15 H15B 109.5
H15A C15 H15B 109.5
C12 C15 H15C 109.5
H15A C15 H15C 109.5
H15B C15 H15C 109.5
N2 C16 C17 113.94(14)
N2 C16 H16A 108.8
C17 C16 H16A 108.8
N2 C16 H16B 108.8
C17 C16 H16B 108.8
H16A C16 H16B 107.7
C16 C17 H17A 109.5
C16 C17 H17B 109.5
H17A C17 H17B 109.5
C16 C17 H17C 109.5
H17A C17 H17C 109.5
H17B C17 H17C 109.5
N2 C18 C19 116.53(14)
N2 C18 H18A 108.2
C19 C18 H18A 108.2
N2 C18 H18B 108.2
C19 C18 H18B 108.2
H18A C18 H18B 107.3
C18 C19 H19A 109.5
C18 C19 H19B 109.5
H19A C19 H19B 109.5
C18 C19 H19C 109.5
H19A C19 H19C 109.5
H19B C19 H19C 109.5
O1 C20 Mn1 175.89(14)
O2 C21 Mn1 175.03(14)
O4 C22 O3 126.96(15)
O4 C22 H22 117.6(11)
O3 C22 H22 115.4(11)

loop_
_geom_bond_atom_site_label_1
_geom_bond_atom_site_label_2
_geom_bond_distance
Mn1 C20 1.7718(16)
Mn1 C21 1.7761(16)
Mn1 N1 2.0329(13)
Mn1 O3 2.0338(11)
Mn1 N2 2.2350(14)
Mn1 P1 2.3122(6)
P1 C1 1.8545(16)
P1 C12 1.8951(16)
P1 C8 1.9079(16)
O1 C20 1.1646(19)
O2 C21 1.1701(19)
O3 C22 1.2721(19)
O4 C22 1.2236(19)
N1 C6 1.350(2)
N1 C2 1.351(2)
N2 C16 1.495(2)
N2 C7 1.4958(19)
N2 C18 1.496(2)
C1 C2 1.504(2)
C1 H1A 0.9900
C1 H1B 0.9900
C2 C3 1.394(2)
C3 C4 1.386(2)
C3 H3 0.9500
C4 C5 1.386(2)
C4 H4 0.9500
C5 C6 1.387(2)
C5 H5 0.9500
C6 C7 1.497(2)
C7 H7A 0.9900
C7 H7B 0.9900
C8 C10 1.538(2)
C8 C9 1.540(2)
C8 C11 1.540(2)
C9 H9A 0.9800
C9 H9B 0.9800
C9 H9C 0.9800
C10 H10A 0.9800
C10 H10B 0.9800
C10 H10C 0.9800
C11 H11A 0.9800
C11 H11B 0.9800
C11 H11C 0.9800
C12 C14 1.534(2)
C12 C15 1.537(2)
C12 C13 1.538(2)
C13 H13A 0.9800
C13 H13B 0.9800
C13 H13C 0.9800
C14 H14A 0.9800
C14 H14B 0.9800
C14 H14C 0.9800
C15 H15A 0.9800
C15 H15B 0.9800
C15 H15C 0.9800
C16 C17 1.523(2)
C16 H16A 0.9900
C16 H16B 0.9900
C17 H17A 0.9800
C17 H17B 0.9800
C17 H17C 0.9800
C18 C19 1.530(2)
C18 H18A 0.9900
C18 H18B 0.9900
C19 H19A 0.9800
C19 H19B 0.9800
C19 H19C 0.9800
C22 H22 1.03(2)

loop_
_geom_torsion_atom_site_label_1
_geom_torsion_atom_site_label_2
_geom_torsion_atom_site_label_3
_geom_torsion_atom_site_label_4
_geom_torsion
C12 P1 C1 C2 159.10(10)
C8 P1 C1 C2 -86.82(11)
Mn1 P1 C1 C2 34.38(11)
C6 N1 C2 C3 2.4(2)
Mn1 N1 C2 C3 175.92(11)
C6 N1 C2 C1 -177.07(13)
Mn1 N1 C2 C1 -3.54(18)
P1 C1 C2 N1 -23.92(16)
P1 C1 C2 C3 156.63(13)
N1 C2 C3 C4 -2.7(2)
C1 C2 C3 C4 176.73(14)
C2 C3 C4 C5 0.5(2)
C3 C4 C5 C6 2.0(2)
C2 N1 C6 C5 0.1(2)
Mn1 N1 C6 C5 -173.77(11)
C2 N1 C6 C7 -176.91(13)
Mn1 N1 C6 C7 9.17(16)
C4 C5 C6 N1 -2.3(2)
C4 C5 C6 C7 174.48(14)
C16 N2 C7 C6 -79.77(15)
C18 N2 C7 C6 160.61(13)
Mn1 N2 C7 C6 40.29(13)
N1 C6 C7 N2 -35.85(18)
C5 C6 C7 N2 147.14(14)
C1 P1 C12 C14 41.06(13)
C8 P1 C12 C14 -67.54(13)
Mn1 P1 C12 C14 149.11(10)
C1 P1 C12 C15 164.83(11)
C8 P1 C12 C15 56.23(13)
Mn1 P1 C12 C15 -87.12(12)
C1 P1 C12 C13 -77.94(12)
C8 P1 C12 C13 173.46(10)
Mn1 P1 C12 C13 30.11(13)
C7 N2 C16 C17 -173.42(14)
C18 N2 C16 C17 -54.81(18)
Mn1 N2 C16 C17 73.98(16)
C16 N2 C18 C19 -55.44(18)
C7 N2 C18 C19 62.36(18)
Mn1 N2 C18 C19 175.61(12)
Mn1 O3 C22 O4 -166.54(13)
